data_4312316
loop_
_publ_author_name
'Donald J. Darensbourg'
'Cesar G. Ortiz'
'Jason C. Yarbrough'

_publ_section_title
;
 Synthesis and Structures of Nickel and Palladium Salicylaldiminato
 1,3,5-Triaza-7-phosphaadamantane (PTA) Complexes
;
_journal_name_full 'Inorganic Chemistry'
_journal_page_first 6915
_journal_page_last 6922
_journal_paper_doi 10.1021/ic0341284
_journal_volume 42
_journal_year 2003
_chemical_formula_sum 'C30 H39 N4 O P Pd'
_chemical_formula_weight 609.02
_chemical_name_systematic
; 
 ? 
;
_space_group_IT_number 2
_symmetry_cell_setting triclinic
_symmetry_space_group_name_Hall '-P 1'
_symmetry_space_group_name_H-M 'P -1'
_atom_sites_solution_hydrogens geom
_atom_sites_solution_primary direct
_atom_sites_solution_secondary difmap
_audit_creation_method SHELXL-97
_cell_angle_alpha 115.773(2)
_cell_angle_beta 102.892(2)
_cell_angle_gamma 102.128(2)
_cell_formula_units_Z 2
_cell_length_a 9.8304(11)
_cell_length_b 12.8719(13)
_cell_length_c 13.2710(14)
_cell_measurement_temperature 110(2)
_cell_volume 1380.9(3)
_computing_cell_refinement 'Bruker SMART'
_computing_data_collection 'Bruker SMART'
_computing_data_reduction 'Bruker SAINT'
_computing_molecular_graphics 'Bruker SHELXTL'
_computing_publication_material 'Bruker SHELXTL'
_computing_structure_refinement 'SHELXL-97 (Sheldrick, 1997)'
_computing_structure_solution 'SHELXS-97 (Sheldrick, 1990)'
_diffrn_ambient_temperature 110(2)
_diffrn_measured_fraction_theta_full 0.990
_diffrn_measured_fraction_theta_max 0.990
_diffrn_measurement_device_type 'CCD area detector'
_diffrn_measurement_method 'phi and omega scans'
_diffrn_radiation_monochromator graphite
_diffrn_radiation_source 'fine-focus sealed tube'
_diffrn_radiation_type MoK\a
_diffrn_radiation_wavelength 0.71073
_diffrn_reflns_av_R_equivalents 0.0263
_diffrn_reflns_av_sigmaI/netI 0.0695
_diffrn_reflns_limit_h_max 10
_diffrn_reflns_limit_h_min -10
_diffrn_reflns_limit_k_max 14
_diffrn_reflns_limit_k_min -10
_diffrn_reflns_limit_l_max 11
_diffrn_reflns_limit_l_min -14
_diffrn_reflns_number 6284
_diffrn_reflns_theta_full 23.29
_diffrn_reflns_theta_max 23.29
_diffrn_reflns_theta_min 1.82
_exptl_absorpt_coefficient_mu 0.760
_exptl_absorpt_correction_type none
_exptl_crystal_density_diffrn 1.465
_exptl_crystal_density_meas 0
_exptl_crystal_density_method 'not measured'
_exptl_crystal_F_000 632
_refine_diff_density_max 0.580
_refine_diff_density_min -0.457
_refine_diff_density_rms 0.071
_refine_ls_extinction_method none
_refine_ls_goodness_of_fit_ref 0.905
_refine_ls_hydrogen_treatment mixed
_refine_ls_matrix_type full
_refine_ls_number_parameters 339
_refine_ls_number_reflns 3946
_refine_ls_number_restraints 0
_refine_ls_restrained_S_all 0.905
_refine_ls_R_factor_all 0.0385
_refine_ls_R_factor_gt 0.0312
_refine_ls_shift/su_max 0.104
_refine_ls_shift/su_mean 0.002
_refine_ls_structure_factor_coef Fsqd
_refine_ls_weighting_details 'calc w=1/[\s^2^(Fo^2^)+(0.0128P)^2^+0.0000P] where P=(Fo^2^+2Fc^2^)/3'
_refine_ls_weighting_scheme calc
_refine_ls_wR_factor_gt 0.0553
_refine_ls_wR_factor_ref 0.0572
_reflns_number_gt 3323
_reflns_number_total 3946
_reflns_threshold_expression >2sigma(I)
_cod_data_source_file ic0341284si20030205_021052_8.cif
_cod_data_source_block Structure6c
_cod_depositor_comments
;
The following automatic conversions were performed:

'_symmetry_cell_setting' value 'Triclinic' changed to 'triclinic'
according to the built-in table from CIF Core dictionary named
'cif_core.dic' version 2.4.1 from 2010-06-29.

Automatic conversion script
Id: cif_fix_values 1646 2011-03-28 12:23:43Z adriana 
;
_cod_original_sg_symbol_H-M 'P 1'
_cod_database_code 4312316

loop_
_symmetry_equiv_pos_as_xyz
'x, y, z'
'-x, -y, -z'

loop_
_atom_site_label
_atom_site_type_symbol
_atom_site_fract_x
_atom_site_fract_y
_atom_site_fract_z
_atom_site_U_iso_or_equiv
_atom_site_adp_type
_atom_site_occupancy
_atom_site_symmetry_multiplicity
_atom_site_calc_flag
_atom_site_refinement_flags
_atom_site_disorder_assembly
_atom_site_disorder_group
Pd1 Pd 0.63322(3) 0.75161(2) -0.00235(2) 0.01627(9) Uani 1 1 d . . .
P1 P 0.46002(11) 0.67003(8) -0.18026(8) 0.0166(2) Uani 1 1 d . . .
O1 O 0.6279(3) 0.57643(19) -0.04037(19) 0.0179(6) Uani 1 1 d . . .
N1 N 0.7996(3) 0.8214(2) 0.1613(2) 0.0137(7) Uani 1 1 d . . .
N2 N 0.3954(3) 0.6116(2) -0.4166(2) 0.0198(7) Uani 1 1 d . . .
N3 N 0.1944(3) 0.6380(2) -0.3344(2) 0.0173(7) Uani 1 1 d . . .
N4 N 0.2641(3) 0.4525(2) -0.3797(2) 0.0178(7) Uani 1 1 d . . .
C1 C 0.6273(4) 0.9191(3) 0.0292(3) 0.0275(10) Uani 1 1 d . . .
H1A H 0.6085 0.9208 -0.0441 0.041 Uiso 1 1 calc R . .
H1B H 0.7212 0.9815 0.0869 0.041 Uiso 1 1 calc R . .
H1C H 0.5494 0.9344 0.0597 0.041 Uiso 1 1 calc R . .
C2 C 0.8715(4) 0.7562(3) 0.1863(3) 0.0152(8) Uani 1 1 d . . .
H2 H 0.9452 0.7986 0.2620 0.018 Uiso 1 1 calc R . .
C3 C 0.8549(4) 0.6299(3) 0.1156(3) 0.0125(8) Uani 1 1 d . . .
C4 C 0.9654(4) 0.5852(3) 0.1583(3) 0.0131(8) Uani 1 1 d . . .
C5 C 0.9417(4) 0.4569(3) 0.0972(3) 0.0161(9) Uani 1 1 d . . .
C6 C 0.8097(4) 0.3769(3) -0.0036(3) 0.0184(9) Uani 1 1 d . . .
H6 H 0.7927 0.2929 -0.0431 0.022 Uiso 1 1 calc R . .
C7 C 0.7075(4) 0.4182(3) -0.0446(3) 0.0173(9) Uani 1 1 d . . .
H7 H 0.6212 0.3618 -0.1100 0.021 Uiso 1 1 calc R . .
C8 C 0.7287(4) 0.5477(3) 0.0105(3) 0.0137(8) Uani 1 1 d . . .
C9 C 0.8425(4) 0.9444(3) 0.2611(3) 0.0148(8) Uani 1 1 d . . .
C10 C 0.9612(4) 1.0392(3) 0.2778(3) 0.0172(9) Uani 1 1 d . . .
C11 C 1.0080(4) 1.1527(3) 0.3805(3) 0.0209(9) Uani 1 1 d . . .
H11 H 1.0884 1.2166 0.3945 0.025 Uiso 1 1 calc R . .
C12 C 0.9379(4) 1.1731(3) 0.4627(3) 0.0220(9) Uani 1 1 d . . .
H12 H 0.9734 1.2492 0.5328 0.026 Uiso 1 1 calc R . .
C13 C 0.8154(4) 1.0810(3) 0.4412(3) 0.0213(9) Uani 1 1 d . . .
H13 H 0.7662 1.0969 0.4955 0.026 Uiso 1 1 calc R . .
C14 C 0.7634(4) 0.9645(3) 0.3397(3) 0.0180(9) Uani 1 1 d . . .
C15 C 0.6272(4) 0.8656(3) 0.3173(3) 0.0227(9) Uani 1 1 d . . .
H15 H 0.6070 0.7924 0.2406 0.027 Uiso 1 1 calc R . .
C16 C 0.6508(4) 0.8297(3) 0.4123(3) 0.0396(11) Uani 1 1 d . . .
H16A H 0.7340 0.8018 0.4158 0.059 Uiso 1 1 calc R . .
H16B H 0.5630 0.7648 0.3930 0.059 Uiso 1 1 calc R . .
H16C H 0.6703 0.8997 0.4887 0.059 Uiso 1 1 calc R . .
C17 C 0.4917(4) 0.9054(3) 0.3059(3) 0.0345(11) Uani 1 1 d . . .
H17A H 0.5097 0.9790 0.3789 0.052 Uiso 1 1 calc R . .
H17B H 0.4061 0.8411 0.2909 0.052 Uiso 1 1 calc R . .
H17C H 0.4738 0.9212 0.2407 0.052 Uiso 1 1 calc R . .
C18 C 1.0371(4) 1.0182(3) 0.1860(3) 0.0212(9) Uani 1 1 d . . .
H18 H 0.9701 0.9429 0.1113 0.025 Uiso 1 1 calc R . .
C19 C 1.0637(4) 1.1232(3) 0.1594(3) 0.0304(10) Uani 1 1 d . . .
H19A H 1.1276 1.1987 0.2315 0.046 Uiso 1 1 calc R . .
H19B H 0.9702 1.1310 0.1297 0.046 Uiso 1 1 calc R . .
H19C H 1.1099 1.1060 0.1003 0.046 Uiso 1 1 calc R . .
C20 C 1.1815(4) 0.9981(3) 0.2251(3) 0.0345(11) Uani 1 1 d . . .
H20A H 1.2503 1.0711 0.2976 0.052 Uiso 1 1 calc R . .
H20B H 1.2237 0.9803 0.1634 0.052 Uiso 1 1 calc R . .
H20C H 1.1623 0.9302 0.2391 0.052 Uiso 1 1 calc R . .
C21 C 0.2917(4) 0.7107(3) -0.2077(3) 0.0197(9) Uani 1 1 d . . .
H21A H 0.2367 0.6972 -0.1596 0.024 Uiso 1 1 calc R . .
H21B H 0.3212 0.7975 -0.1827 0.024 Uiso 1 1 calc R . .
C22 C 0.3706(4) 0.5021(3) -0.2586(3) 0.0174(9) Uani 1 1 d . . .
H22A H 0.4466 0.4647 -0.2642 0.021 Uiso 1 1 calc R . .
H22B H 0.3189 0.4803 -0.2125 0.021 Uiso 1 1 calc R . .
C23 C 0.5171(4) 0.6808(3) -0.2993(3) 0.0189(9) Uani 1 1 d . . .
H23A H 0.5536 0.7667 -0.2771 0.023 Uiso 1 1 calc R . .
H23B H 0.5984 0.6498 -0.3060 0.023 Uiso 1 1 calc R . .
C24 C 0.3385(4) 0.4802(3) -0.4539(3) 0.0207(9) Uani 1 1 d . . .
H24A H 0.2688 0.4352 -0.5359 0.025 Uiso 1 1 calc R . .
H24B H 0.4211 0.4501 -0.4530 0.025 Uiso 1 1 calc R . .
C25 C 0.2723(4) 0.6578(3) -0.4101(3) 0.0213(9) Uani 1 1 d . . .
H25A H 0.2004 0.6189 -0.4907 0.026 Uiso 1 1 calc R . .
H25B H 0.3105 0.7455 -0.3806 0.026 Uiso 1 1 calc R . .
C26 C 0.1467(4) 0.5057(3) -0.3751(3) 0.0206(9) Uani 1 1 d . . .
H26A H 0.1010 0.4922 -0.3221 0.025 Uiso 1 1 calc R . .
H26B H 0.0707 0.4616 -0.4545 0.025 Uiso 1 1 calc R . .
C27 C 1.0994(4) 0.6611(3) 0.2561(3) 0.0164(8) Uani 1 1 d . . .
H27 H 1.1204 0.7458 0.2961 0.020 Uiso 1 1 calc R . .
C28 C 1.2006(4) 0.6159(3) 0.2952(3) 0.0215(9) Uani 1 1 d . . .
H28 H 1.2868 0.6693 0.3618 0.026 Uiso 1 1 calc R . .
C29 C 1.1744(4) 0.4901(3) 0.2355(3) 0.0223(9) Uani 1 1 d . . .
H29 H 1.2426 0.4590 0.2622 0.027 Uiso 1 1 calc R . .
C30 C 1.0481(4) 0.4126(3) 0.1375(3) 0.0212(9) Uani 1 1 d . . .
H30 H 1.0321 0.3288 0.0966 0.025 Uiso 1 1 calc R . .

loop_
_atom_site_aniso_label
_atom_site_aniso_U_11
_atom_site_aniso_U_22
_atom_site_aniso_U_33
_atom_site_aniso_U_23
_atom_site_aniso_U_13
_atom_site_aniso_U_12
Pd1 0.01593(18) 0.01419(15) 0.01527(17) 0.00642(13) 0.00234(13) 0.00473(12)
P1 0.0158(6) 0.0165(5) 0.0160(6) 0.0084(5) 0.0036(5) 0.0047(4)
O1 0.0164(16) 0.0150(13) 0.0176(14) 0.0068(12) 0.0016(12) 0.0050(12)
N1 0.0124(18) 0.0138(16) 0.0121(17) 0.0047(14) 0.0039(14) 0.0041(14)
N2 0.0164(19) 0.0246(17) 0.0198(18) 0.0123(15) 0.0066(15) 0.0074(15)
N3 0.0158(19) 0.0220(17) 0.0146(17) 0.0112(15) 0.0033(15) 0.0056(14)
N4 0.0168(19) 0.0194(16) 0.0160(17) 0.0086(15) 0.0048(15) 0.0059(14)
C1 0.030(3) 0.018(2) 0.025(2) 0.0080(19) 0.002(2) 0.0079(19)
C2 0.011(2) 0.019(2) 0.011(2) 0.0058(17) 0.0013(17) 0.0016(17)
C3 0.015(2) 0.0121(19) 0.014(2) 0.0084(17) 0.0071(17) 0.0052(17)
C4 0.017(2) 0.0182(19) 0.012(2) 0.0104(17) 0.0106(18) 0.0084(17)
C5 0.019(2) 0.022(2) 0.015(2) 0.0120(18) 0.0126(18) 0.0084(18)
C6 0.029(3) 0.0128(19) 0.017(2) 0.0075(18) 0.014(2) 0.0084(18)
C7 0.018(2) 0.0129(19) 0.013(2) 0.0042(17) 0.0027(18) -0.0005(17)
C8 0.017(2) 0.015(2) 0.014(2) 0.0092(18) 0.0108(18) 0.0062(17)
C9 0.016(2) 0.0118(19) 0.010(2) 0.0029(17) -0.0008(17) 0.0053(17)
C10 0.021(2) 0.0147(19) 0.017(2) 0.0089(18) 0.0046(18) 0.0081(18)
C11 0.019(2) 0.015(2) 0.022(2) 0.0090(18) 0.0002(19) -0.0001(17)
C12 0.028(3) 0.0115(19) 0.013(2) -0.0010(17) 0.0029(19) 0.0038(18)
C13 0.023(2) 0.024(2) 0.018(2) 0.0070(19) 0.0108(19) 0.0127(19)
C14 0.018(2) 0.016(2) 0.018(2) 0.0074(18) 0.0038(18) 0.0068(17)
C15 0.021(2) 0.019(2) 0.018(2) 0.0022(18) 0.0066(19) 0.0041(18)
C16 0.030(3) 0.034(2) 0.050(3) 0.023(2) 0.009(2) 0.004(2)
C17 0.022(3) 0.036(2) 0.044(3) 0.020(2) 0.010(2) 0.009(2)
C18 0.022(2) 0.018(2) 0.020(2) 0.0084(18) 0.0059(19) 0.0027(18)
C19 0.031(3) 0.029(2) 0.030(2) 0.018(2) 0.009(2) 0.004(2)
C20 0.040(3) 0.038(2) 0.039(3) 0.022(2) 0.026(2) 0.019(2)
C21 0.026(2) 0.0165(19) 0.022(2) 0.0128(18) 0.0109(19) 0.0079(18)
C22 0.016(2) 0.0177(19) 0.019(2) 0.0096(18) 0.0040(18) 0.0071(17)
C23 0.014(2) 0.018(2) 0.025(2) 0.0114(18) 0.0065(18) 0.0073(17)
C24 0.018(2) 0.025(2) 0.013(2) 0.0063(18) 0.0023(18) 0.0069(18)
C25 0.017(2) 0.025(2) 0.016(2) 0.0116(19) -0.0001(18) 0.0025(18)
C26 0.015(2) 0.027(2) 0.017(2) 0.0119(19) 0.0031(18) 0.0019(18)
C27 0.019(2) 0.018(2) 0.016(2) 0.0102(18) 0.0090(18) 0.0079(18)
C28 0.019(2) 0.034(2) 0.018(2) 0.017(2) 0.0084(19) 0.0083(19)
C29 0.025(3) 0.035(2) 0.024(2) 0.023(2) 0.012(2) 0.020(2)
C30 0.032(3) 0.024(2) 0.025(2) 0.018(2) 0.021(2) 0.016(2)

loop_
_atom_type_symbol
_atom_type_description
_atom_type_scat_dispersion_real
_atom_type_scat_dispersion_imag
_atom_type_scat_source
C C 0.0033 0.0016 'International Tables Vol C Tables 4.2.6.8 and 6.1.1.4'
H H 0.0000 0.0000 'International Tables Vol C Tables 4.2.6.8 and 6.1.1.4'
N N 0.0061 0.0033 'International Tables Vol C Tables 4.2.6.8 and 6.1.1.4'
O O 0.0106 0.0060 'International Tables Vol C Tables 4.2.6.8 and 6.1.1.4'
P P 0.1023 0.0942 'International Tables Vol C Tables 4.2.6.8 and 6.1.1.4'
Pd Pd -0.9988 1.0072 'International Tables Vol C Tables 4.2.6.8 and 6.1.1.4'

loop_
_geom_angle_atom_site_label_1
_geom_angle_atom_site_label_2
_geom_angle_atom_site_label_3
_geom_angle
_geom_angle_site_symmetry_1
_geom_angle_site_symmetry_3
_geom_angle_publ_flag
C1 Pd1 O1 177.06(13) . . ?
C1 Pd1 N1 94.15(13) . . ?
O1 Pd1 N1 88.47(10) . . ?
C1 Pd1 P1 88.23(11) . . ?
O1 Pd1 P1 89.18(7) . . ?
N1 Pd1 P1 177.27(8) . . ?
C22 P1 C23 98.02(15) . . ?
C22 P1 C21 98.75(16) . . ?
C23 P1 C21 97.61(15) . . ?
C22 P1 Pd1 114.87(11) . . ?
C23 P1 Pd1 118.21(11) . . ?
C21 P1 Pd1 124.54(11) . . ?
C8 O1 Pd1 127.2(2) . . ?
C2 N1 C9 113.1(3) . . ?
C2 N1 Pd1 123.1(2) . . ?
C9 N1 Pd1 123.8(2) . . ?
C25 N2 C23 110.3(3) . . ?
C25 N2 C24 108.0(3) . . ?
C23 N2 C24 110.4(3) . . ?
C25 N3 C21 111.0(3) . . ?
C25 N3 C26 107.5(3) . . ?
C21 N3 C26 110.6(3) . . ?
C26 N4 C24 107.9(3) . . ?
C26 N4 C22 110.9(3) . . ?
C24 N4 C22 111.0(3) . . ?
N1 C2 C3 130.2(3) . . ?
C8 C3 C2 121.1(3) . . ?
C8 C3 C4 120.2(3) . . ?
C2 C3 C4 118.6(3) . . ?
C27 C4 C5 116.3(3) . . ?
C27 C4 C3 124.2(3) . . ?
C5 C4 C3 119.5(3) . . ?
C30 C5 C6 121.6(3) . . ?
C30 C5 C4 120.0(3) . . ?
C6 C5 C4 118.4(3) . . ?
C7 C6 C5 122.4(3) . . ?
C6 C7 C8 121.7(3) . . ?
O1 C8 C3 126.3(3) . . ?
O1 C8 C7 116.0(3) . . ?
C3 C8 C7 117.7(3) . . ?
C10 C9 C14 121.9(3) . . ?
C10 C9 N1 119.7(3) . . ?
C14 C9 N1 118.4(3) . . ?
C11 C10 C9 117.8(3) . . ?
C11 C10 C18 121.0(3) . . ?
C9 C10 C18 121.1(3) . . ?
C12 C11 C10 121.4(3) . . ?
C13 C12 C11 120.0(3) . . ?
C12 C13 C14 121.4(3) . . ?
C13 C14 C9 117.3(3) . . ?
C13 C14 C15 120.3(3) . . ?
C9 C14 C15 122.4(3) . . ?
C14 C15 C16 112.3(3) . . ?
C14 C15 C17 110.7(3) . . ?
C16 C15 C17 110.9(3) . . ?
C20 C18 C10 111.4(3) . . ?
C20 C18 C19 110.6(3) . . ?
C10 C18 C19 111.9(3) . . ?
N3 C21 P1 112.1(2) . . ?
N4 C22 P1 112.3(2) . . ?
N2 C23 P1 113.0(2) . . ?
N4 C24 N2 115.0(3) . . ?
N2 C25 N3 115.6(3) . . ?
N4 C26 N3 115.7(3) . . ?
C28 C27 C4 122.7(3) . . ?
C27 C28 C29 120.0(4) . . ?
C30 C29 C28 119.6(4) . . ?
C29 C30 C5 121.3(3) . . ?

loop_
_geom_bond_atom_site_label_1
_geom_bond_atom_site_label_2
_geom_bond_distance
_geom_bond_site_symmetry_2
_geom_bond_publ_flag
Pd1 C1 2.026(3) . ?
Pd1 O1 2.072(2) . ?
Pd1 N1 2.074(3) . ?
Pd1 P1 2.2080(10) . ?
P1 C22 1.834(3) . ?
P1 C23 1.840(3) . ?
P1 C21 1.845(4) . ?
O1 C8 1.283(4) . ?
N1 C2 1.303(4) . ?
N1 C9 1.444(4) . ?
N2 C25 1.460(4) . ?
N2 C23 1.470(4) . ?
N2 C24 1.473(4) . ?
N3 C25 1.465(4) . ?
N3 C21 1.469(4) . ?
N3 C26 1.470(4) . ?
N4 C26 1.461(4) . ?
N4 C24 1.466(4) . ?
N4 C22 1.470(4) . ?
C2 C3 1.430(4) . ?
C3 C8 1.413(4) . ?
C3 C4 1.451(5) . ?
C4 C27 1.403(4) . ?
C4 C5 1.425(4) . ?
C5 C30 1.404(5) . ?
C5 C6 1.414(5) . ?
C6 C7 1.348(5) . ?
C7 C8 1.443(4) . ?
C9 C10 1.397(4) . ?
C9 C14 1.404(4) . ?
C10 C11 1.383(4) . ?
C10 C18 1.521(4) . ?
C11 C12 1.377(4) . ?
C12 C13 1.374(4) . ?
C13 C14 1.392(4) . ?
C14 C15 1.510(4) . ?
C15 C16 1.510(5) . ?
C15 C17 1.525(5) . ?
C18 C20 1.515(5) . ?
C18 C19 1.527(4) . ?
C27 C28 1.369(5) . ?
C28 C29 1.391(4) . ?
C29 C30 1.363(5) . ?
